data_4504582
loop_
_publ_author_name
'Liu, Chun-Sen'
'Shi, Xue-Song'
'Li, Jian-Rong'
'Wang, Jun-Jie'
'Bu, Xian-He'

_publ_section_title
;
 Cd(II) Coordination Architectures with Mixed Ligands of
 3-(2-Pyridyl)pyrazole and Pendant Carboxylate Ligands Bearing Different
 Aromatic Skeletons:&#x2009; Syntheses, Crystal Structures, and Emission
 Properties
;
_journal_issue 3
_journal_name_full 'Crystal Growth &amp; Design'
_journal_page_first 656
_journal_paper_doi 10.1021/cg050336q
_journal_volume 6
_journal_year 2006
_chemical_formula_sum 'C62 H44 Cd2 N12 O4'
_chemical_formula_weight 1245.89
_chemical_name_systematic
; 
 ? 
;
_space_group_IT_number 14
_symmetry_cell_setting monoclinic
_symmetry_space_group_name_Hall '-P 2ybc'
_symmetry_space_group_name_H-M 'P 1 21/c 1'
_atom_sites_solution_hydrogens geom
_atom_sites_solution_primary direct
_atom_sites_solution_secondary difmap
_audit_creation_method SHELXL-97
_cell_angle_alpha 90.00
_cell_angle_beta 91.376(2)
_cell_angle_gamma 90.00
_cell_formula_units_Z 2
_cell_length_a 13.3524(19)
_cell_length_b 12.1332(17)
_cell_length_c 16.359(2)
_cell_measurement_reflns_used 4828
_cell_measurement_temperature 294(2)
_cell_measurement_theta_max 25.85
_cell_measurement_theta_min 2.49
_cell_volume 2649.5(6)
_computing_cell_refinement 'Bruker SMART'
_computing_data_collection 'Bruker SMART'
_computing_data_reduction 'Bruker SAINT'
_computing_molecular_graphics 'Bruker SHELXTL'
_computing_publication_material 'Bruker SHELXTL'
_computing_structure_refinement 'SHELXL-97 (Sheldrick, 1997)'
_computing_structure_solution 'SHELXS-97 (Sheldrick, 1990)'
_diffrn_ambient_temperature 294(2)
_diffrn_measured_fraction_theta_full 0.996
_diffrn_measured_fraction_theta_max 0.996
_diffrn_measurement_device_type 'CCD area detector'
_diffrn_measurement_method 'phi and omega scans'
_diffrn_radiation_monochromator graphite
_diffrn_radiation_source 'fine-focus sealed tube'
_diffrn_radiation_type MoK\a
_diffrn_radiation_wavelength 0.71073
_diffrn_reflns_av_R_equivalents 0.0356
_diffrn_reflns_av_sigmaI/netI 0.0420
_diffrn_reflns_limit_h_max 16
_diffrn_reflns_limit_h_min -16
_diffrn_reflns_limit_k_max 13
_diffrn_reflns_limit_k_min -14
_diffrn_reflns_limit_l_max 19
_diffrn_reflns_limit_l_min -10
_diffrn_reflns_number 13696
_diffrn_reflns_theta_full 25.50
_diffrn_reflns_theta_max 25.50
_diffrn_reflns_theta_min 1.53
_diffrn_standards_decay_% 0
_diffrn_standards_interval_count 0
_diffrn_standards_interval_time 0
_diffrn_standards_number 0
_exptl_absorpt_coefficient_mu 0.866
_exptl_absorpt_correction_T_max 0.8668
_exptl_absorpt_correction_T_min 0.8127
_exptl_absorpt_correction_type multi-scan
_exptl_absorpt_process_details sadabs
_exptl_crystal_colour yellow
_exptl_crystal_density_diffrn 1.562
_exptl_crystal_density_meas ?
_exptl_crystal_density_method 'not measured'
_exptl_crystal_description block
_exptl_crystal_F_000 1256
_exptl_crystal_size_max 0.25
_exptl_crystal_size_mid 0.19
_exptl_crystal_size_min 0.17
_refine_diff_density_max 0.537
_refine_diff_density_min -0.304
_refine_diff_density_rms 0.067
_refine_ls_extinction_method none
_refine_ls_goodness_of_fit_ref 1.014
_refine_ls_hydrogen_treatment constr
_refine_ls_matrix_type full
_refine_ls_number_parameters 361
_refine_ls_number_reflns 4912
_refine_ls_number_restraints 0
_refine_ls_restrained_S_all 1.014
_refine_ls_R_factor_all 0.0506
_refine_ls_R_factor_gt 0.0290
_refine_ls_shift/su_max 0.001
_refine_ls_shift/su_mean 0.000
_refine_ls_structure_factor_coef Fsqd
_refine_ls_weighting_details 'calc w=1/[\s^2^(Fo^2^)+(0.0313P)^2^+0.0000P] where P=(Fo^2^+2Fc^2^)/3'
_refine_ls_weighting_scheme calc
_refine_ls_wR_factor_gt 0.0610
_refine_ls_wR_factor_ref 0.0664
_reflns_number_gt 3666
_reflns_number_total 4912
_reflns_threshold_expression i>2sigma(I)
_cod_data_source_file cg050336qsi20051212_044944.cif
_cod_data_source_block 1
_cod_depositor_comments
;
The following automatic conversions were performed:

'_symmetry_cell_setting' value 'Monoclinic' changed to 'monoclinic'
according to /home/saulius/struct/CIF-dictionaries/cif_core.dic
dictionary named 'cif_core.dic' version 2.4.1 from 2010-06-29.

Automatic conversion script
Id: cif_fix_values 1715 2011-07-08 13:25:40Z adriana 

The following automatic conversions were performed:

'_exptl_crystal_density_meas' value 'NONE' was changed to '?' - the
value is perceived as not measured.

Automatic conversion script
Id: cif_fix_values 3008 2015-01-20 13:52:24Z robertas 
;
_cod_original_cell_volume 2649.4(7)
_cod_original_sg_symbol_H-M P2(1)/c
_cod_database_code 4504582

loop_
_symmetry_equiv_pos_as_xyz
'x, y, z'
'-x, y+1/2, -z+1/2'
'-x, -y, -z'
'x, -y-1/2, z-1/2'

loop_
_atom_site_label
_atom_site_type_symbol
_atom_site_fract_x
_atom_site_fract_y
_atom_site_fract_z
_atom_site_U_iso_or_equiv
_atom_site_adp_type
_atom_site_occupancy
_atom_site_symmetry_multiplicity
_atom_site_calc_flag
_atom_site_refinement_flags
Cd1 Cd 0.630871(14) -0.085488(16) -0.041085(12) 0.02989(8) Uani 1 1 d .
C1 C 0.5071(2) -0.3058(3) 0.0537(2) 0.0554(9) Uani 1 1 d .
H1A H 0.4524 -0.2784 0.0238 0.066 Uiso 1 1 calc R
C2 C 0.4927(3) -0.3950(3) 0.1029(2) 0.0681(11) Uani 1 1 d .
H2A H 0.4298 -0.4272 0.1068 0.082 Uiso 1 1 calc R
C3 C 0.5735(3) -0.4357(3) 0.1465(3) 0.0698(11) Uani 1 1 d .
H3A H 0.5662 -0.4967 0.1803 0.084 Uiso 1 1 calc R
C4 C 0.6640(3) -0.3866(3) 0.1401(2) 0.0574(10) Uani 1 1 d .
H4A H 0.7192 -0.4132 0.1697 0.069 Uiso 1 1 calc R
C5 C 0.6738(2) -0.2965(2) 0.08899(17) 0.0373(7) Uani 1 1 d .
C6 C 0.7690(2) -0.2399(2) 0.07772(16) 0.0359(7) Uani 1 1 d .
C7 C 0.8611(2) -0.2476(3) 0.1194(2) 0.0545(9) Uani 1 1 d .
H7A H 0.8775 -0.2938 0.1631 0.065 Uiso 1 1 calc R
C8 C 0.9218(2) -0.1736(3) 0.0830(2) 0.0561(9) Uani 1 1 d .
H8A H 0.9885 -0.1593 0.0971 0.067 Uiso 1 1 calc R
C9 C 0.6880(2) -0.2775(3) -0.17796(18) 0.0485(8) Uani 1 1 d .
H9A H 0.7528 -0.2678 -0.1569 0.058 Uiso 1 1 calc R
C10 C 0.6721(3) -0.3565(3) -0.23658(19) 0.0540(9) Uani 1 1 d .
H10A H 0.7246 -0.4002 -0.2541 0.065 Uiso 1 1 calc R
C11 C 0.5772(3) -0.3698(3) -0.26885(19) 0.0478(8) Uani 1 1 d .
H11A H 0.5645 -0.4224 -0.3091 0.057 Uiso 1 1 calc R
C12 C 0.5013(2) -0.3048(2) -0.24109(17) 0.0411(7) Uani 1 1 d .
H12A H 0.4367 -0.3122 -0.2629 0.049 Uiso 1 1 calc R
C13 C 0.5218(2) -0.2274(2) -0.17997(15) 0.0315(6) Uani 1 1 d .
C14 C 0.4437(2) -0.1585(2) -0.14524(16) 0.0292(6) Uani 1 1 d .
C15 C 0.6583(2) 0.1540(2) 0.16308(18) 0.0410(7) Uani 1 1 d .
H15A H 0.6942 0.1938 0.2026 0.049 Uiso 1 1 calc R
C16 C 0.6942(2) 0.0778(2) 0.10944(18) 0.0393(7) Uani 1 1 d .
H16A H 0.7609 0.0565 0.1066 0.047 Uiso 1 1 calc R
C17 C 0.7973(2) 0.0707(2) -0.12619(18) 0.0424(8) Uani 1 1 d .
C18 C 0.82396(19) 0.1790(2) -0.16702(18) 0.0348(7) Uani 1 1 d .
C19 C 0.8724(2) 0.1786(2) -0.24189(18) 0.0386(7) Uani 1 1 d .
C20 C 0.8890(2) 0.0803(3) -0.28739(19) 0.0455(8) Uani 1 1 d .
H20A H 0.8678 0.0132 -0.2664 0.055 Uiso 1 1 calc R
C21 C 0.9347(3) 0.0821(3) -0.3603(2) 0.0605(10) Uani 1 1 d .
H21A H 0.9437 0.0169 -0.3892 0.073 Uiso 1 1 calc R
C22 C 0.9692(3) 0.1841(4) -0.3929(2) 0.0687(11) Uani 1 1 d .
H22A H 1.0009 0.1851 -0.4429 0.082 Uiso 1 1 calc R
C23 C 0.9561(3) 0.2775(3) -0.3523(2) 0.0622(10) Uani 1 1 d .
H23A H 0.9793 0.3430 -0.3745 0.075 Uiso 1 1 calc R
C24 C 0.9074(2) 0.2808(3) -0.2752(2) 0.0442(8) Uani 1 1 d .
C25 C 0.8924(2) 0.3772(3) -0.2326(2) 0.0500(9) Uani 1 1 d .
H25A H 0.9152 0.4432 -0.2543 0.060 Uiso 1 1 calc R
C26 C 0.8442(2) 0.3790(2) -0.1580(2) 0.0438(8) Uani 1 1 d .
C27 C 0.8295(3) 0.4783(3) -0.1132(3) 0.0605(10) Uani 1 1 d .
H27A H 0.8511 0.5450 -0.1345 0.073 Uiso 1 1 calc R
C28 C 0.7846(3) 0.4764(3) -0.0404(3) 0.0747(12) Uani 1 1 d .
H28A H 0.7756 0.5420 -0.0122 0.090 Uiso 1 1 calc R
C29 C 0.7515(3) 0.3777(3) -0.0065(2) 0.0673(11) Uani 1 1 d .
H29A H 0.7211 0.3783 0.0441 0.081 Uiso 1 1 calc R
C30 C 0.7630(2) 0.2812(3) -0.0466(2) 0.0519(9) Uani 1 1 d .
H30A H 0.7408 0.2161 -0.0230 0.062 Uiso 1 1 calc R
C31 C 0.80880(19) 0.2779(2) -0.12453(18) 0.0376(7) Uani 1 1 d .
N1 N 0.59542(17) -0.25572(19) 0.04621(14) 0.0390(6) Uani 1 1 d .
N2 N 0.77509(16) -0.16493(18) 0.01843(14) 0.0353(6) Uani 1 1 d .
N3 N 0.86840(17) -0.1253(2) 0.02323(15) 0.0428(6) Uani 1 1 d .
H3B H 0.8911 -0.0749 -0.0083 0.051 Uiso 1 1 calc R
N4 N 0.61505(17) -0.21323(18) -0.14944(13) 0.0362(6) Uani 1 1 d .
N5 N 0.46645(15) -0.08864(17) -0.08409(13) 0.0279(5) Uani 1 1 d .
N6 N 0.61977(16) 0.03821(18) 0.06154(13) 0.0317(5) Uani 1 1 d .
O1 O 0.70815(16) 0.04236(17) -0.12570(13) 0.0523(6) Uani 1 1 d .
O2 O 0.87008(18) 0.0209(2) -0.09481(18) 0.0826(9) Uani 1 1 d .

loop_
_atom_site_aniso_label
_atom_site_aniso_U_11
_atom_site_aniso_U_22
_atom_site_aniso_U_33
_atom_site_aniso_U_23
_atom_site_aniso_U_13
_atom_site_aniso_U_12
Cd1 0.02512(11) 0.03309(12) 0.03124(12) -0.00218(10) -0.00377(8) 0.00149(9)
C1 0.043(2) 0.066(2) 0.057(2) 0.0111(19) -0.0058(17) -0.0157(17)
C2 0.059(2) 0.068(3) 0.077(3) 0.012(2) 0.007(2) -0.030(2)
C3 0.076(3) 0.047(2) 0.087(3) 0.028(2) 0.013(2) -0.012(2)
C4 0.057(2) 0.047(2) 0.069(2) 0.0245(18) 0.0016(19) 0.0069(17)
C5 0.0405(17) 0.0354(17) 0.0361(16) 0.0031(14) 0.0055(14) 0.0031(14)
C6 0.0346(16) 0.0372(16) 0.0358(16) 0.0039(14) 0.0013(13) 0.0073(14)
C7 0.0383(18) 0.072(2) 0.053(2) 0.0258(19) -0.0092(16) 0.0086(18)
C8 0.0329(18) 0.070(2) 0.065(2) 0.014(2) -0.0116(17) 0.0057(17)
C9 0.049(2) 0.057(2) 0.0400(18) -0.0086(16) 0.0006(15) 0.0131(17)
C10 0.066(2) 0.050(2) 0.047(2) -0.0071(17) 0.0077(18) 0.0179(18)
C11 0.069(2) 0.0368(17) 0.0375(18) -0.0103(15) 0.0069(17) -0.0034(17)
C12 0.0502(19) 0.0383(17) 0.0347(17) -0.0054(14) -0.0003(15) -0.0084(15)
C13 0.0398(17) 0.0287(15) 0.0258(14) 0.0004(12) -0.0020(13) -0.0036(13)
C14 0.0332(15) 0.0268(15) 0.0273(14) -0.0025(12) -0.0019(12) -0.0063(12)
C15 0.0335(17) 0.0480(19) 0.0411(18) -0.0106(15) -0.0094(14) -0.0061(14)
C16 0.0199(14) 0.0505(19) 0.0474(17) -0.0040(16) -0.0047(13) -0.0023(14)
C17 0.0428(19) 0.0434(19) 0.0411(17) 0.0033(15) 0.0056(15) -0.0070(16)
C18 0.0217(14) 0.0386(17) 0.0439(17) 0.0086(14) -0.0052(13) -0.0036(13)
C19 0.0219(15) 0.0469(19) 0.0465(18) 0.0115(16) -0.0064(14) -0.0014(13)
C20 0.0371(17) 0.049(2) 0.0497(19) 0.0077(17) -0.0036(15) -0.0011(15)
C21 0.053(2) 0.074(3) 0.055(2) -0.007(2) 0.0022(18) 0.009(2)
C22 0.060(2) 0.090(3) 0.057(2) 0.015(2) 0.016(2) 0.006(2)
C23 0.049(2) 0.069(3) 0.069(2) 0.030(2) 0.0089(19) 0.0003(19)
C24 0.0288(16) 0.050(2) 0.053(2) 0.0201(17) -0.0040(15) -0.0020(14)
C25 0.0361(18) 0.043(2) 0.070(2) 0.0220(18) -0.0083(17) -0.0087(15)
C26 0.0290(16) 0.0393(18) 0.062(2) 0.0045(16) -0.0152(16) -0.0018(13)
C27 0.050(2) 0.045(2) 0.086(3) 0.001(2) -0.015(2) 0.0002(17)
C28 0.067(3) 0.058(3) 0.097(3) -0.030(3) -0.017(3) 0.002(2)
C29 0.055(2) 0.081(3) 0.066(3) -0.019(2) 0.000(2) -0.003(2)
C30 0.0431(19) 0.058(2) 0.054(2) -0.0019(18) -0.0053(17) -0.0038(16)
C31 0.0219(14) 0.0431(18) 0.0474(18) 0.0051(15) -0.0095(13) -0.0042(13)
N1 0.0376(14) 0.0406(14) 0.0388(14) 0.0050(12) -0.0019(12) -0.0054(12)
N2 0.0256(13) 0.0367(14) 0.0435(14) 0.0091(12) -0.0021(11) 0.0009(11)
N3 0.0279(13) 0.0463(15) 0.0542(17) 0.0125(13) -0.0005(13) -0.0018(12)
N4 0.0398(14) 0.0386(14) 0.0302(13) -0.0037(11) 0.0005(11) 0.0026(12)
N5 0.0250(12) 0.0296(12) 0.0289(12) 0.0001(11) -0.0027(10) 0.0004(10)
N6 0.0269(13) 0.0358(13) 0.0323(13) -0.0006(11) -0.0005(10) -0.0014(10)
O1 0.0462(14) 0.0555(13) 0.0555(14) 0.0043(11) 0.0041(11) -0.0209(11)
O2 0.0531(16) 0.0787(18) 0.116(2) 0.0583(17) -0.0024(16) 0.0010(14)

loop_
_atom_type_symbol
_atom_type_description
_atom_type_scat_dispersion_real
_atom_type_scat_dispersion_imag
_atom_type_scat_source
C C 0.0033 0.0016 'International Tables Vol C Tables 4.2.6.8 and 6.1.1.4'
H H 0.0000 0.0000 'International Tables Vol C Tables 4.2.6.8 and 6.1.1.4'
N N 0.0061 0.0033 'International Tables Vol C Tables 4.2.6.8 and 6.1.1.4'
O O 0.0106 0.0060 'International Tables Vol C Tables 4.2.6.8 and 6.1.1.4'
Cd Cd -0.8075 1.2024 'International Tables Vol C Tables 4.2.6.8 and 6.1.1.4'

loop_
_geom_angle_atom_site_label_1
_geom_angle_atom_site_label_2
_geom_angle_atom_site_label_3
_geom_angle
_geom_angle_site_symmetry_1
_geom_angle_site_symmetry_3
N6 Cd1 N5 99.20(7) . .
N6 Cd1 O1 92.12(8) . .
N5 Cd1 O1 105.25(7) . .
N6 Cd1 N2 91.86(8) . .
N5 Cd1 N2 153.23(7) . .
O1 Cd1 N2 98.57(8) . .
N6 Cd1 N4 171.09(8) . .
N5 Cd1 N4 71.97(8) . .
O1 Cd1 N4 91.37(8) . .
N2 Cd1 N4 95.72(8) . .
N6 Cd1 N1 96.03(8) . .
N5 Cd1 N1 88.23(7) . .
O1 Cd1 N1 162.95(8) . .
N2 Cd1 N1 66.29(7) . .
N4 Cd1 N1 82.81(8) . .
N1 C1 C2 123.5(3) . .
N1 C1 H1A 118.2 . .
C2 C1 H1A 118.2 . .
C1 C2 C3 118.2(3) . .
C1 C2 H2A 120.9 . .
C3 C2 H2A 120.9 . .
C4 C3 C2 119.6(3) . .
C4 C3 H3A 120.2 . .
C2 C3 H3A 120.2 . .
C3 C4 C5 119.5(3) . .
C3 C4 H4A 120.3 . .
C5 C4 H4A 120.3 . .
N1 C5 C4 121.5(3) . .
N1 C5 C6 115.6(2) . .
C4 C5 C6 122.9(3) . .
N2 C6 C7 109.5(3) . .
N2 C6 C5 118.7(2) . .
C7 C6 C5 131.8(3) . .
C8 C7 C6 105.7(3) . .
C8 C7 H7A 127.2 . .
C6 C7 H7A 127.2 . .
N3 C8 C7 107.3(3) . .
N3 C8 H8A 126.3 . .
C7 C8 H8A 126.3 . .
N4 C9 C10 123.3(3) . .
N4 C9 H9A 118.3 . .
C10 C9 H9A 118.3 . .
C9 C10 C11 118.6(3) . .
C9 C10 H10A 120.7 . .
C11 C10 H10A 120.7 . .
C12 C11 C10 119.2(3) . .
C12 C11 H11A 120.4 . .
C10 C11 H11A 120.4 . .
C11 C12 C13 119.5(3) . .
C11 C12 H12A 120.3 . .
C13 C12 H12A 120.3 . .
N4 C13 C12 121.1(3) . .
N4 C13 C14 116.5(2) . .
C12 C13 C14 122.4(3) . .
N5 C14 C15 109.6(2) . 3_655
N5 C14 C13 120.1(2) . .
C15 C14 C13 130.3(2) 3_655 .
C16 C15 C14 104.4(2) . 3_655
C16 C15 H15A 127.8 . .
C14 C15 H15A 127.8 3_655 .
N6 C16 C15 110.5(2) . .
N6 C16 H16A 124.7 . .
C15 C16 H16A 124.7 . .
O1 C17 O2 127.1(3) . .
O1 C17 C18 118.6(3) . .
O2 C17 C18 114.4(3) . .
C19 C18 C31 120.8(3) . .
C19 C18 C17 120.0(3) . .
C31 C18 C17 118.9(3) . .
C18 C19 C20 122.8(3) . .
C18 C19 C24 119.3(3) . .
C20 C19 C24 117.9(3) . .
C21 C20 C19 121.7(3) . .
C21 C20 H20A 119.1 . .
C19 C20 H20A 119.1 . .
C20 C21 C22 120.0(3) . .
C20 C21 H21A 120.0 . .
C22 C21 H21A 120.0 . .
C23 C22 C21 120.4(3) . .
C23 C22 H22A 119.8 . .
C21 C22 H22A 119.8 . .
C22 C23 C24 122.1(3) . .
C22 C23 H23A 118.9 . .
C24 C23 H23A 118.9 . .
C25 C24 C23 122.9(3) . .
C25 C24 C19 119.2(3) . .
C23 C24 C19 117.9(3) . .
C24 C25 C26 122.1(3) . .
C24 C25 H25A 118.9 . .
C26 C25 H25A 118.9 . .
C25 C26 C27 122.4(3) . .
C25 C26 C31 119.2(3) . .
C27 C26 C31 118.5(3) . .
C28 C27 C26 120.7(3) . .
C28 C27 H27A 119.7 . .
C26 C27 H27A 119.7 . .
C27 C28 C29 121.2(4) . .
C27 C28 H28A 119.4 . .
C29 C28 H28A 119.4 . .
C30 C29 C28 120.6(4) . .
C30 C29 H29A 119.7 . .
C28 C29 H29A 119.7 . .
C29 C30 C31 120.8(3) . .
C29 C30 H30A 119.6 . .
C31 C30 H30A 119.6 . .
C18 C31 C30 122.4(3) . .
C18 C31 C26 119.4(3) . .
C30 C31 C26 118.2(3) . .
C1 N1 C5 117.7(3) . .
C1 N1 Cd1 126.4(2) . .
C5 N1 Cd1 115.88(18) . .
C6 N2 N3 106.0(2) . .
C6 N2 Cd1 121.26(18) . .
N3 N2 Cd1 129.18(17) . .
C8 N3 N2 111.5(3) . .
C8 N3 H3B 124.2 . .
N2 N3 H3B 124.2 . .
C9 N4 C13 118.2(2) . .
C9 N4 Cd1 126.2(2) . .
C13 N4 Cd1 115.40(17) . .
C14 N5 N6 108.0(2) . 3_655
C14 N5 Cd1 115.97(17) . .
N6 N5 Cd1 136.02(16) 3_655 .
C16 N6 N5 107.5(2) . 3_655
C16 N6 Cd1 127.72(19) . .
N5 N6 Cd1 124.79(16) 3_655 .
C17 O1 Cd1 128.8(2) . .

loop_
_geom_bond_atom_site_label_1
_geom_bond_atom_site_label_2
_geom_bond_distance
_geom_bond_site_symmetry_2
Cd1 N6 2.259(2) .
Cd1 N5 2.290(2) .
Cd1 O1 2.336(2) .
Cd1 N2 2.344(2) .
Cd1 N4 2.360(2) .
Cd1 N1 2.562(2) .
C1 N1 1.335(4) .
C1 C2 1.365(4) .
C1 H1A 0.9300 .
C2 C3 1.372(5) .
C2 H2A 0.9300 .
C3 C4 1.354(5) .
C3 H3A 0.9300 .
C4 C5 1.384(4) .
C4 H4A 0.9300 .
C5 N1 1.340(3) .
C5 C6 1.461(4) .
C6 N2 1.333(3) .
C6 C7 1.395(4) .
C7 C8 1.357(4) .
C7 H7A 0.9300 .
C8 N3 1.332(4) .
C8 H8A 0.9300 .
C9 N4 1.340(4) .
C9 C10 1.369(4) .
C9 H9A 0.9300 .
C10 C11 1.371(4) .
C10 H10A 0.9300 .
C11 C12 1.371(4) .
C11 H11A 0.9300 .
C12 C13 1.394(4) .
C12 H12A 0.9300 .
C13 N4 1.342(3) .
C13 C14 1.461(4) .
C14 N5 1.340(3) .
C14 C15 1.388(4) 3_655
C15 C16 1.369(4) .
C15 C14 1.388(4) 3_655
C15 H15A 0.9300 .
C16 N6 1.340(3) .
C16 H16A 0.9300 .
C17 O1 1.239(3) .
C17 O2 1.245(4) .
C17 C18 1.520(4) .
C18 C19 1.399(4) .
C18 C31 1.404(4) .
C19 C20 1.426(4) .
C19 C24 1.438(4) .
C20 C21 1.353(4) .
C20 H20A 0.9300 .
C21 C22 1.429(5) .
C21 H21A 0.9300 .
C22 C23 1.328(5) .
C22 H22A 0.9300 .
C23 C24 1.433(4) .
C23 H23A 0.9300 .
C24 C25 1.379(4) .
C25 C26 1.392(4) .
C25 H25A 0.9300 .
C26 C27 1.427(5) .
C26 C31 1.428(4) .
C27 C28 1.346(5) .
C27 H27A 0.9300 .
C28 C29 1.396(5) .
C28 H28A 0.9300 .
C29 C30 1.352(5) .
C29 H29A 0.9300 .
C30 C31 1.428(4) .
C30 H30A 0.9300 .
N2 N3 1.336(3) .
N3 H3B 0.8600 .
N5 N6 1.362(3) 3_655
N6 N5 1.362(3) 3_655

loop_
_geom_torsion_atom_site_label_1
_geom_torsion_atom_site_label_2
_geom_torsion_atom_site_label_3
_geom_torsion_atom_site_label_4
_geom_torsion
_geom_torsion_site_symmetry_1
_geom_torsion_site_symmetry_4
N1 C1 C2 C3 -0.5(6) . .
C1 C2 C3 C4 0.4(6) . .
C2 C3 C4 C5 -0.6(6) . .
C3 C4 C5 N1 0.7(5) . .
C3 C4 C5 C6 -179.1(3) . .
N1 C5 C6 N2 -9.9(4) . .
C4 C5 C6 N2 169.9(3) . .
N1 C5 C6 C7 169.3(3) . .
C4 C5 C6 C7 -10.8(5) . .
N2 C6 C7 C8 0.5(4) . .
C5 C6 C7 C8 -178.8(3) . .
C6 C7 C8 N3 0.0(4) . .
N4 C9 C10 C11 1.0(5) . .
C9 C10 C11 C12 -0.6(5) . .
C10 C11 C12 C13 -0.8(5) . .
C11 C12 C13 N4 1.9(4) . .
C11 C12 C13 C14 -177.5(3) . .
N4 C13 C14 N5 -2.3(4) . .
C12 C13 C14 N5 177.1(2) . .
N4 C13 C14 C15 -179.6(3) . 3_655
C12 C13 C14 C15 -0.2(4) . 3_655
C14 C15 C16 N6 0.2(3) 3_655 .
O1 C17 C18 C19 -107.6(3) . .
O2 C17 C18 C19 73.9(4) . .
O1 C17 C18 C31 79.0(4) . .
O2 C17 C18 C31 -99.6(3) . .
C31 C18 C19 C20 -179.7(3) . .
C17 C18 C19 C20 7.0(4) . .
C31 C18 C19 C24 0.4(4) . .
C17 C18 C19 C24 -172.9(3) . .
C18 C19 C20 C21 179.0(3) . .
C24 C19 C20 C21 -1.1(4) . .
C19 C20 C21 C22 1.0(5) . .
C20 C21 C22 C23 -0.4(6) . .
C21 C22 C23 C24 -0.2(6) . .
C22 C23 C24 C25 -179.3(3) . .
C22 C23 C24 C19 0.1(5) . .
C18 C19 C24 C25 -0.1(4) . .
C20 C19 C24 C25 180.0(3) . .
C18 C19 C24 C23 -179.6(3) . .
C20 C19 C24 C23 0.5(4) . .
C23 C24 C25 C26 179.5(3) . .
C19 C24 C25 C26 0.0(4) . .
C24 C25 C26 C27 179.2(3) . .
C24 C25 C26 C31 -0.2(4) . .
C25 C26 C27 C28 -178.4(3) . .
C31 C26 C27 C28 1.0(5) . .
C26 C27 C28 C29 0.2(6) . .
C27 C28 C29 C30 -0.5(6) . .
C28 C29 C30 C31 -0.4(5) . .
C19 C18 C31 C30 -177.7(3) . .
C17 C18 C31 C30 -4.3(4) . .
C19 C18 C31 C26 -0.6(4) . .
C17 C18 C31 C26 172.7(2) . .
C29 C30 C31 C18 178.6(3) . .
C29 C30 C31 C26 1.5(4) . .
C25 C26 C31 C18 0.5(4) . .
C27 C26 C31 C18 -179.0(3) . .
C25 C26 C31 C30 177.7(3) . .
C27 C26 C31 C30 -1.8(4) . .
C2 C1 N1 C5 0.6(5) . .
C2 C1 N1 Cd1 -178.4(3) . .
C4 C5 N1 C1 -0.7(4) . .
C6 C5 N1 C1 179.1(3) . .
C4 C5 N1 Cd1 178.4(2) . .
C6 C5 N1 Cd1 -1.8(3) . .
N6 Cd1 N1 C1 97.0(3) . .
N5 Cd1 N1 C1 -2.1(3) . .
O1 Cd1 N1 C1 -144.9(3) . .
N2 Cd1 N1 C1 -173.6(3) . .
N4 Cd1 N1 C1 -74.1(3) . .
N6 Cd1 N1 C5 -82.0(2) . .
N5 Cd1 N1 C5 178.9(2) . .
O1 Cd1 N1 C5 36.1(4) . .
N2 Cd1 N1 C5 7.36(18) . .
N4 Cd1 N1 C5 106.9(2) . .
C7 C6 N2 N3 -0.7(3) . .
C5 C6 N2 N3 178.7(2) . .
C7 C6 N2 Cd1 -161.3(2) . .
C5 C6 N2 Cd1 18.1(3) . .
N6 Cd1 N2 C6 82.6(2) . .
N5 Cd1 N2 C6 -32.2(3) . .
O1 Cd1 N2 C6 175.0(2) . .
N4 Cd1 N2 C6 -92.7(2) . .
N1 Cd1 N2 C6 -13.20(19) . .
N6 Cd1 N2 N3 -73.1(2) . .
N5 Cd1 N2 N3 172.1(2) . .
O1 Cd1 N2 N3 19.4(2) . .
N4 Cd1 N2 N3 111.6(2) . .
N1 Cd1 N2 N3 -168.8(3) . .
C7 C8 N3 N2 -0.4(4) . .
C6 N2 N3 C8 0.7(3) . .
Cd1 N2 N3 C8 159.2(2) . .
C10 C9 N4 C13 0.0(4) . .
C10 C9 N4 Cd1 174.4(2) . .
C12 C13 N4 C9 -1.5(4) . .
C14 C13 N4 C9 177.9(2) . .
C12 C13 N4 Cd1 -176.50(19) . .
C14 C13 N4 Cd1 2.9(3) . .
N6 Cd1 N4 C9 -169.1(4) . .
N5 Cd1 N4 C9 -176.5(3) . .
O1 Cd1 N4 C9 77.9(2) . .
N2 Cd1 N4 C9 -20.9(2) . .
N1 Cd1 N4 C9 -86.0(2) . .
N6 Cd1 N4 C13 5.4(6) . .
N5 Cd1 N4 C13 -2.03(17) . .
O1 Cd1 N4 C13 -107.63(19) . .
N2 Cd1 N4 C13 153.62(19) . .
N1 Cd1 N4 C13 88.45(19) . .
C15 C14 N5 N6 0.0(3) 3_655 3_655
C13 C14 N5 N6 -177.8(2) . 3_655
C15 C14 N5 Cd1 178.20(18) 3_655 .
C13 C14 N5 Cd1 0.4(3) . .
N6 Cd1 N5 C14 -178.05(17) . .
O1 Cd1 N5 C14 87.19(18) . .
N2 Cd1 N5 C14 -64.9(3) . .
N4 Cd1 N5 C14 0.79(17) . .
N1 Cd1 N5 C14 -82.22(18) . .
N6 Cd1 N5 N6 -0.5(3) . 3_655
O1 Cd1 N5 N6 -95.2(2) . 3_655
N2 Cd1 N5 N6 112.7(3) . 3_655
N4 Cd1 N5 N6 178.4(2) . 3_655
N1 Cd1 N5 N6 95.4(2) . 3_655
C15 C16 N6 N5 -0.2(3) . 3_655
C15 C16 N6 Cd1 178.11(19) . .
N5 Cd1 N6 C16 -177.7(2) . .
O1 Cd1 N6 C16 -71.9(2) . .
N2 Cd1 N6 C16 26.8(2) . .
N4 Cd1 N6 C16 175.2(4) . .
N1 Cd1 N6 C16 93.1(2) . .
N5 Cd1 N6 N5 0.4(2) . 3_655
O1 Cd1 N6 N5 106.22(19) . 3_655
N2 Cd1 N6 N5 -155.13(19) . 3_655
N4 Cd1 N6 N5 -6.8(6) . 3_655
N1 Cd1 N6 N5 -88.78(19) . 3_655
O2 C17 O1 Cd1 17.6(5) . .
C18 C17 O1 Cd1 -160.77(19) . .
N6 Cd1 O1 C17 80.9(3) . .
N5 Cd1 O1 C17 -178.9(3) . .
N2 Cd1 O1 C17 -11.3(3) . .
N4 Cd1 O1 C17 -107.3(3) . .
N1 Cd1 O1 C17 -37.7(4) . .
